data_4333072
loop_
_publ_author_name
'Liu, Shi-Xia'
'Ambrus, Christina'
'Dolder, Stefan'
'Neels, Antonia'
'Decurtins, Silvio'

_publ_section_title
;
 A Dinuclear Ni(II) Complex with Two Types of Intramolecular Magnetic
 Couplings:&#x00A0; Ni(II)&#x2212;Ni(II) and Ni(II)&#x2212;TTF&#x2022;+
;
_journal_issue 24
_journal_name_full 'Inorganic Chemistry'
_journal_page_first 9622
_journal_page_last 9624
_journal_paper_doi 10.1021/ic0613614
_journal_volume 45
_journal_year 2006
_chemical_formula_sum 'C52 H60 Cl2 I18 N4 Ni2 O5 S16'
_chemical_formula_weight 3806.52
_chemical_name_systematic
; 
 ? 
;
_space_group_IT_number 15
_symmetry_cell_setting monoclinic
_symmetry_space_group_name_Hall '-C 2yc'
_symmetry_space_group_name_H-M 'C 1 2/c 1'
_atom_sites_solution_hydrogens geom
_atom_sites_solution_primary direct
_atom_sites_solution_secondary difmap
_audit_creation_method SHELXL-97
_cell_angle_alpha 90.00
_cell_angle_beta 132.408(3)
_cell_angle_gamma 90.00
_cell_formula_units_Z 4
_cell_length_a 40.858(2)
_cell_length_b 10.2830(6)
_cell_length_c 28.2342(17)
_cell_measurement_reflns_used 26399
_cell_measurement_temperature 153(2)
_cell_measurement_theta_max 24.86
_cell_measurement_theta_min 1.43
_cell_volume 8758.7(9)
_computing_cell_refinement 'STOE X-AREA'
_computing_data_collection 'STOE X-AREA'
_computing_data_reduction 'STOE X-RED'
_computing_structure_refinement 'SHELXL-97 (Sheldrick, 1997)'
_computing_structure_solution 'SHELXS-97 (Sheldrick, 1990)'
_diffrn_ambient_temperature 153(2)
_diffrn_detector_area_resol_mean 6.67
_diffrn_measured_fraction_theta_full 0.995
_diffrn_measured_fraction_theta_max 0.995
_diffrn_measurement_device_type 'STOE IPDS 2'
_diffrn_measurement_method 'rotation method'
_diffrn_radiation_monochromator graphite
_diffrn_radiation_source 'fine-focus sealed tube'
_diffrn_radiation_type MoK\a
_diffrn_radiation_wavelength 0.71073
_diffrn_reflns_av_R_equivalents 0.1379
_diffrn_reflns_av_sigmaI/netI 0.0873
_diffrn_reflns_limit_h_max 48
_diffrn_reflns_limit_h_min -48
_diffrn_reflns_limit_k_max 12
_diffrn_reflns_limit_k_min -12
_diffrn_reflns_limit_l_max 33
_diffrn_reflns_limit_l_min -33
_diffrn_reflns_number 54649
_diffrn_reflns_theta_full 24.99
_diffrn_reflns_theta_max 24.99
_diffrn_reflns_theta_min 1.35
_exptl_absorpt_coefficient_mu 7.262
_exptl_absorpt_correction_T_max 0.148
_exptl_absorpt_correction_T_min 0.131
_exptl_absorpt_correction_type empirical
_exptl_crystal_colour black
_exptl_crystal_density_diffrn 2.887
_exptl_crystal_density_method 'not measured'
_exptl_crystal_description plate
_exptl_crystal_F_000 6960
_exptl_crystal_size_max 0.40
_exptl_crystal_size_mid 0.35
_exptl_crystal_size_min 0.15
_refine_diff_density_max 3.268
_refine_diff_density_min -3.860
_refine_diff_density_rms 0.434
_refine_ls_extinction_coef 0.00009(2)
_refine_ls_extinction_expression Fc^*^=kFc[1+0.001xFc^2^\l^3^/sin(2\q)]^-1/4^
_refine_ls_extinction_method SHELXL
_refine_ls_goodness_of_fit_ref 1.035
_refine_ls_hydrogen_treatment calc
_refine_ls_matrix_type full
_refine_ls_number_parameters 408
_refine_ls_number_reflns 7671
_refine_ls_number_restraints 0
_refine_ls_restrained_S_all 1.035
_refine_ls_R_factor_all 0.1238
_refine_ls_R_factor_gt 0.0873
_refine_ls_shift/su_max 0.001
_refine_ls_shift/su_mean 0.000
_refine_ls_structure_factor_coef Fsqd
_refine_ls_weighting_details 'calc w=1/[\s^2^(Fo^2^)+(0.1643P)^2^+0.0000P] where P=(Fo^2^+2Fc^2^)/3'
_refine_ls_weighting_scheme calc
_refine_ls_wR_factor_gt 0.2516
_refine_ls_wR_factor_ref 0.2672
_reflns_number_gt 4513
_reflns_number_total 7671
_reflns_threshold_expression >2sigma(I)
_cod_data_source_file ic0613614sup1.cif
_cod_data_source_block nii5c
_cod_original_sg_symbol_H-M 'C 2/c'
_cod_database_code 4333072

loop_
_symmetry_equiv_pos_as_xyz
'x, y, z'
'-x, y, -z+1/2'
'x+1/2, y+1/2, z'
'-x+1/2, y+1/2, -z+1/2'
'-x, -y, -z'
'x, -y, z-1/2'
'-x+1/2, -y+1/2, -z'
'x+1/2, -y+1/2, z-1/2'

loop_
_atom_site_label
_atom_site_type_symbol
_atom_site_fract_x
_atom_site_fract_y
_atom_site_fract_z
_atom_site_U_iso_or_equiv
_atom_site_adp_type
_atom_site_occupancy
_atom_site_symmetry_multiplicity
_atom_site_calc_flag
_atom_site_refinement_flags
_atom_site_disorder_assembly
_atom_site_disorder_group
C1 C 0.8981(7) 0.252(3) 0.6846(11) 0.060(6) Uani 1 1 d . . .
H1A H 0.9190 0.3187 0.7115 0.072 Uiso 1 1 calc R . .
C2 C 0.8594(8) 0.245(3) 0.6737(11) 0.060(6) Uani 1 1 d . . .
H2A H 0.8525 0.3119 0.6891 0.073 Uiso 1 1 calc R . .
C3 C 0.8328(8) 0.147(2) 0.6426(11) 0.054(6) Uani 1 1 d . . .
H3A H 0.8078 0.1390 0.6386 0.064 Uiso 1 1 calc R . .
C4 C 0.8401(8) 0.054(2) 0.6148(14) 0.066(7) Uani 1 1 d . . .
H4A H 0.8205 -0.0175 0.5914 0.079 Uiso 1 1 calc R . .
C5 C 0.8789(9) 0.0705(19) 0.6231(12) 0.058(6) Uani 1 1 d . . .
C6 C 0.8859(7) -0.033(2) 0.5920(10) 0.048(5) Uani 1 1 d . . .
H6A H 0.8574 -0.0504 0.5480 0.057 Uiso 1 1 calc R . .
H6B H 0.8957 -0.1148 0.6168 0.057 Uiso 1 1 calc R . .
C7 C 0.8963(6) 0.1144(16) 0.5191(9) 0.035(4) Uani 1 1 d . . .
C8 C 0.8475(7) 0.1783(18) 0.4015(9) 0.040(4) Uani 1 1 d . . .
C9 C 0.8216(7) 0.1812(19) 0.3345(9) 0.041(4) Uani 1 1 d . . .
C10 C 0.7817(7) 0.127(2) 0.2207(9) 0.044(5) Uani 1 1 d . . .
C11 C 0.7580(10) 0.1564(18) 0.1041(13) 0.060(7) Uani 1 1 d . . .
H11A H 0.7892 0.1766 0.1263 0.072 Uiso 1 1 calc R . .
H11B H 0.7439 0.1180 0.0619 0.072 Uiso 1 1 calc R . .
C12 C 0.7355(8) 0.276(2) 0.0937(9) 0.050(5) Uani 1 1 d . . .
H12A H 0.7040 0.2541 0.0688 0.060 Uiso 1 1 calc R . .
H12B H 0.7363 0.3318 0.0660 0.060 Uiso 1 1 calc R . .
C13 C 0.7813(9) 0.263(2) 0.2228(11) 0.057(6) Uani 1 1 d . . .
C14 C 0.8953(7) 0.249(2) 0.5195(8) 0.044(5) Uani 1 1 d . . .
C15 C 0.9741(9) 0.392(2) 0.6018(12) 0.064(7) Uani 1 1 d . . .
H15B H 0.9641 0.4282 0.5614 0.077 Uiso 1 1 calc R . .
H15A H 0.9895 0.4623 0.6342 0.077 Uiso 1 1 calc R . .
C16 C 1.0054(7) 0.290(2) 0.6230(11) 0.049(5) Uani 1 1 d . . .
C17 C 1.0335(10) 0.299(3) 0.6128(15) 0.072(7) Uani 1 1 d . . .
H17A H 1.0299 0.3701 0.5883 0.087 Uiso 1 1 calc R . .
C20 C 1.0381(8) 0.093(3) 0.6802(12) 0.063(7) Uani 1 1 d . . .
H20A H 1.0403 0.0229 0.7039 0.076 Uiso 1 1 calc R . .
C21 C 1.0664(11) 0.212(4) 0.6352(14) 0.093(10) Uani 1 1 d . . .
H21A H 1.0866 0.2201 0.6294 0.111 Uiso 1 1 calc R . .
C22 C 1.0666(10) 0.103(3) 0.6703(13) 0.077(8) Uani 1 1 d . . .
H22A H 1.0878 0.0357 0.6867 0.092 Uiso 1 1 calc R . .
N1 N 0.9069(5) 0.1646(15) 0.6574(7) 0.038(4) Uani 1 1 d . . .
N2 N 1.0075(5) 0.1848(16) 0.6562(8) 0.047(4) Uani 1 1 d . . .
S1 S 0.92598(16) 0.0139(5) 0.5881(2) 0.0388(11) Uani 1 1 d . . .
S2 S 0.86580(18) 0.0379(5) 0.4454(2) 0.0435(12) Uani 1 1 d . . .
S3 S 0.80830(18) 0.0459(5) 0.2921(2) 0.0468(12) Uani 1 1 d . . .
S4 S 0.7574(2) 0.0319(6) 0.1528(3) 0.0587(15) Uani 1 1 d . . .
S5 S 0.7535(2) 0.3712(6) 0.1594(3) 0.0634(17) Uani 1 1 d . . .
S6 S 0.8059(2) 0.3286(5) 0.2951(2) 0.0508(13) Uani 1 1 d . . .
S7 S 0.86380(19) 0.3241(5) 0.4454(2) 0.0448(12) Uani 1 1 d . . .
S8 S 0.92443(17) 0.3434(4) 0.5880(2) 0.0372(11) Uani 1 1 d . . .
Ni1 Ni 0.96231(8) 0.1764(2) 0.66854(11) 0.0364(6) Uani 1 1 d . . .
I1 I 0.79743(9) 0.69114(16) 0.23767(13) 0.0496(6) Uani 0.90 1 d P A 1
I2 I 0.84456(15) 0.68646(19) 0.36763(19) 0.0480(7) Uani 0.90 1 d P A 1
I3 I 0.8989(5) 0.6966(13) 0.5208(8) 0.0335(11) Uani 0.40 1 d P B 1
I1B I 0.7961(11) 0.650(2) 0.2335(15) 0.0496(6) Uani 0.10 1 d P C 2
I2B I 0.8457(16) 0.654(3) 0.367(2) 0.0480(7) Uani 0.10 1 d P C 2
I3B I 0.9078(6) 0.6798(19) 0.5195(11) 0.0335(11) Uani 0.10 1 d P B 2
I3A I 0.8923(4) 0.6679(10) 0.5147(6) 0.0335(11) Uani 0.50 1 d P D 3
I4 I 0.97795(7) 0.7614(2) 0.54077(9) 0.0720(5) Uani 0.90 1 d P . .
I4B I 0.9809(8) 0.622(3) 0.5433(13) 0.105(5) Uani 0.10 1 d P B 3
I5 I 1.05531(14) 0.8073(5) 0.5669(2) 0.0720(5) Uani 0.50 1 d P B 1
I5A I 1.04649(17) 0.8658(6) 0.5497(2) 0.0720(5) Uani 0.40 1 d P B 2
I5B I 1.0610(8) 0.705(3) 0.5688(14) 0.105(5) Uani 0.10 1 d P B 3
I6 I 0.77057(6) 0.14868(16) 0.43083(8) 0.0599(5) Uani 1 1 d . E .
I7 I 0.80173(5) 0.38052(15) 0.50939(7) 0.0549(4) Uani 1 1 d . . .
I8 I 0.8302(4) 0.6109(10) 0.5849(5) 0.0650(14) Uani 0.70 1 d P E 1
I8A I 0.8227(11) 0.633(3) 0.5747(14) 0.0650(14) Uani 0.30 1 d P E 2
I8B I 0.8314(6) 0.7178(19) 0.5819(8) 0.0650(14) Uani 0.10 1 d P F 3
I9 I 0.96910(6) 0.68162(16) 0.68415(8) 0.0669(5) Uani 1 1 d . . .
Cl1 Cl 1.0000 0.0164(6) 0.7500 0.0401(15) Uani 1 2 d S . .
Cl2 Cl 1.0000 0.3401(6) 0.7500 0.0385(14) Uani 1 2 d S . .
O1 O 0.8033(7) -0.037(2) 0.5099(10) 0.087(6) Uani 1 1 d . . .

loop_
_atom_site_aniso_label
_atom_site_aniso_U_11
_atom_site_aniso_U_22
_atom_site_aniso_U_33
_atom_site_aniso_U_23
_atom_site_aniso_U_13
_atom_site_aniso_U_12
C1 0.035(12) 0.098(18) 0.045(13) 0.015(13) 0.027(11) 0.009(12)
C2 0.047(14) 0.091(18) 0.034(12) 0.020(12) 0.024(12) 0.021(13)
C3 0.048(14) 0.079(16) 0.048(13) -0.004(11) 0.038(12) -0.004(12)
C4 0.044(14) 0.062(14) 0.09(2) 0.008(13) 0.048(15) -0.006(11)
C5 0.11(2) 0.033(10) 0.064(15) 0.010(10) 0.072(16) 0.011(12)
C6 0.044(12) 0.046(11) 0.044(12) 0.002(9) 0.026(11) -0.011(9)
C7 0.044(11) 0.026(9) 0.036(10) 0.007(7) 0.027(10) 0.003(8)
C8 0.050(12) 0.040(10) 0.029(10) 0.000(8) 0.026(10) -0.009(9)
C9 0.044(12) 0.043(10) 0.035(10) -0.002(8) 0.026(10) -0.002(9)
C10 0.040(12) 0.056(12) 0.022(9) -0.009(8) 0.015(9) -0.001(9)
C11 0.10(2) 0.029(10) 0.078(17) 0.001(10) 0.071(17) 0.004(11)
C12 0.047(13) 0.058(12) 0.025(10) 0.007(9) 0.017(10) 0.013(10)
C13 0.084(18) 0.039(11) 0.046(13) 0.012(9) 0.043(13) 0.023(11)
C14 0.050(13) 0.051(12) 0.017(9) -0.011(8) 0.017(9) -0.009(9)
C15 0.088(19) 0.040(12) 0.052(14) 0.001(10) 0.042(14) -0.010(12)
C16 0.046(13) 0.048(12) 0.057(13) -0.028(10) 0.036(12) -0.021(9)
C17 0.070(18) 0.069(16) 0.10(2) 0.008(15) 0.068(18) 0.003(13)
C20 0.061(16) 0.078(16) 0.066(16) -0.014(13) 0.049(14) 0.012(13)
C21 0.07(2) 0.15(3) 0.054(17) 0.002(18) 0.037(16) 0.00(2)
C22 0.08(2) 0.077(18) 0.061(17) 0.009(14) 0.043(16) 0.018(15)
N1 0.025(8) 0.051(10) 0.020(7) -0.005(7) 0.007(7) -0.001(7)
N2 0.031(9) 0.052(10) 0.031(9) 0.000(7) 0.010(8) -0.005(8)
S1 0.036(3) 0.044(3) 0.032(3) 0.0010(19) 0.021(2) -0.002(2)
S2 0.043(3) 0.051(3) 0.029(2) -0.002(2) 0.021(2) -0.001(2)
S3 0.046(3) 0.056(3) 0.029(2) 0.000(2) 0.021(2) 0.007(2)
S4 0.061(4) 0.075(4) 0.035(3) -0.008(3) 0.030(3) 0.005(3)
S5 0.080(5) 0.059(3) 0.039(3) 0.009(3) 0.035(3) 0.005(3)
S6 0.057(3) 0.051(3) 0.031(3) -0.004(2) 0.025(3) -0.008(2)
S7 0.053(3) 0.040(3) 0.031(2) 0.000(2) 0.024(2) -0.002(2)
S8 0.042(3) 0.034(2) 0.024(2) -0.0016(17) 0.017(2) -0.0040(19)
Ni1 0.0355(13) 0.0399(13) 0.0279(12) -0.0006(10) 0.0190(11) -0.0019(10)
I1 0.0531(10) 0.0539(14) 0.0413(9) -0.0017(11) 0.0317(8) -0.0048(12)
I2 0.0539(9) 0.0460(17) 0.0445(8) -0.0020(14) 0.0334(7) -0.0066(15)
I3 0.032(3) 0.024(4) 0.041(2) -0.009(2) 0.023(3) -0.018(2)
I1B 0.0531(10) 0.0539(14) 0.0413(9) -0.0017(11) 0.0317(8) -0.0048(12)
I2B 0.0539(9) 0.0460(17) 0.0445(8) -0.0020(14) 0.0334(7) -0.0066(15)
I3B 0.032(3) 0.024(4) 0.041(2) -0.009(2) 0.023(3) -0.018(2)
I3A 0.032(3) 0.024(4) 0.041(2) -0.009(2) 0.023(3) -0.018(2)
I4 0.0552(10) 0.1034(15) 0.0592(10) -0.0066(9) 0.0394(9) 0.0004(9)
I4B 0.071(10) 0.131(15) 0.114(14) 0.010(11) 0.063(10) 0.022(9)
I5 0.0552(10) 0.1034(15) 0.0592(10) -0.0066(9) 0.0394(9) 0.0004(9)
I5A 0.0552(10) 0.1034(15) 0.0592(10) -0.0066(9) 0.0394(9) 0.0004(9)
I5B 0.071(10) 0.131(15) 0.114(14) 0.010(11) 0.063(10) 0.022(9)
I6 0.0532(9) 0.0682(10) 0.0542(9) -0.0069(7) 0.0346(8) 0.0001(7)
I7 0.0514(9) 0.0644(9) 0.0457(8) -0.0025(7) 0.0314(8) -0.0013(7)
I8 0.073(5) 0.064(4) 0.050(4) -0.010(2) 0.038(4) -0.012(2)
I8A 0.073(5) 0.064(4) 0.050(4) -0.010(2) 0.038(4) -0.012(2)
I8B 0.073(5) 0.064(4) 0.050(4) -0.010(2) 0.038(4) -0.012(2)
I9 0.0731(12) 0.0557(9) 0.0501(9) -0.0006(7) 0.0327(9) 0.0028(8)
Cl1 0.035(4) 0.040(3) 0.032(3) 0.000 0.017(3) 0.000
Cl2 0.041(4) 0.039(3) 0.029(3) 0.000 0.021(3) 0.000
O1 0.079(14) 0.124(17) 0.082(14) -0.001(12) 0.063(12) 0.001(12)

loop_
_atom_type_symbol
_atom_type_description
_atom_type_scat_dispersion_real
_atom_type_scat_dispersion_imag
_atom_type_scat_source
C C 0.0033 0.0016 'International Tables Vol C Tables 4.2.6.8 and 6.1.1.4'
H H 0.0000 0.0000 'International Tables Vol C Tables 4.2.6.8 and 6.1.1.4'
N N 0.0061 0.0033 'International Tables Vol C Tables 4.2.6.8 and 6.1.1.4'
S S 0.1246 0.1234 'International Tables Vol C Tables 4.2.6.8 and 6.1.1.4'
Ni Ni 0.3393 1.1124 'International Tables Vol C Tables 4.2.6.8 and 6.1.1.4'
I I -0.4742 1.8119 'International Tables Vol C Tables 4.2.6.8 and 6.1.1.4'
Cl Cl 0.1484 0.1585 'International Tables Vol C Tables 4.2.6.8 and 6.1.1.4'
O O 0.0106 0.0060 'International Tables Vol C Tables 4.2.6.8 and 6.1.1.4'

loop_
_geom_angle_atom_site_label_1
_geom_angle_atom_site_label_2
_geom_angle_atom_site_label_3
_geom_angle
_geom_angle_site_symmetry_1
_geom_angle_site_symmetry_3
N1 C1 C2 122(2) . .
N1 C1 H1A 119.1 . .
C2 C1 H1A 119.1 . .
C3 C2 C1 120(3) . .
C3 C2 H2A 120.1 . .
C1 C2 H2A 120.1 . .
C2 C3 C4 121(2) . .
C2 C3 H3A 119.5 . .
C4 C3 H3A 119.5 . .
C3 C4 C5 117(2) . .
C3 C4 H4A 121.5 . .
C5 C4 H4A 121.5 . .
N1 C5 C4 122(2) . .
N1 C5 C6 122(2) . .
C4 C5 C6 116(2) . .
C5 C6 S1 112.6(15) . .
C5 C6 H6A 109.1 . .
S1 C6 H6A 109.1 . .
C5 C6 H6B 109.1 . .
S1 C6 H6B 109.1 . .
H6A C6 H6B 107.8 . .
C14 C7 S2 117.6(13) . .
C14 C7 S1 125.1(14) . .
S2 C7 S1 117.3(10) . .
C9 C8 S2 123.6(14) . .
C9 C8 S7 120.7(14) . .
S2 C8 S7 115.7(10) . .
C8 C9 S3 122.1(15) . .
C8 C9 S6 119.8(14) . .
S3 C9 S6 118.0(11) . .
C13 C10 S3 116.6(14) . .
C13 C10 S4 126.1(16) . .
S3 C10 S4 117.2(12) . .
C12 C11 S4 113.9(17) . .
C12 C11 H11A 108.8 . .
S4 C11 H11A 108.8 . .
C12 C11 H11B 108.8 . .
S4 C11 H11B 108.8 . .
H11A C11 H11B 107.7 . .
C11 C12 S5 120.3(16) . .
C11 C12 H12A 107.3 . .
S5 C12 H12A 107.3 . .
C11 C12 H12B 107.3 . .
S5 C12 H12B 107.3 . .
H12A C12 H12B 106.9 . .
C10 C13 S6 115.7(15) . .
C10 C13 S5 128.1(17) . .
S6 C13 S5 115.8(12) . .
C7 C14 S8 124.5(14) . .
C7 C14 S7 115.8(13) . .
S8 C14 S7 119.7(12) . .
C16 C15 S8 115.5(15) . .
C16 C15 H15B 108.4 . .
S8 C15 H15B 108.4 . .
C16 C15 H15A 108.4 . .
S8 C15 H15A 108.4 . .
H15B C15 H15A 107.5 . .
C17 C16 N2 121(2) . .
C17 C16 C15 120(2) . .
N2 C16 C15 118.7(19) . .
C21 C17 C16 124(3) . .
C21 C17 H17A 117.8 . .
C16 C17 H17A 117.8 . .
N2 C20 C22 119(3) . .
N2 C20 H20A 120.6 . .
C22 C20 H20A 120.6 . .
C17 C21 C22 111(3) . .
C17 C21 H21A 124.3 . .
C22 C21 H21A 124.3 . .
C20 C22 C21 124(3) . .
C20 C22 H22A 117.9 . .
C21 C22 H22A 117.9 . .
C5 N1 C1 118.2(19) . .
C5 N1 Ni1 118.7(14) . .
C1 N1 Ni1 123.1(14) . .
C20 N2 C16 120(2) . .
C20 N2 Ni1 121.1(16) . .
C16 N2 Ni1 118.8(14) . .
C7 S1 C6 104.4(10) . .
C7 S1 Ni1 99.4(6) . .
C6 S1 Ni1 98.0(7) . .
C8 S2 C7 95.5(8) . .
C9 S3 C10 94.6(10) . .
C10 S4 C11 98.3(11) . .
C13 S5 C12 104.5(10) . .
C13 S6 C9 95.1(9) . .
C14 S7 C8 95.4(9) . .
C14 S8 C15 102.5(11) . .
C14 S8 Ni1 100.2(7) . .
C15 S8 Ni1 94.5(7) . .
N1 Ni1 N2 166.5(6) . .
N1 Ni1 Cl1 92.0(4) . .
N2 Ni1 Cl1 97.0(5) . .
N1 Ni1 S1 84.2(4) . .
N2 Ni1 S1 85.5(5) . .
Cl1 Ni1 S1 91.01(19) . .
N1 Ni1 Cl2 96.7(4) . .
N2 Ni1 Cl2 93.6(5) . .
Cl1 Ni1 Cl2 88.84(17) . .
S1 Ni1 Cl2 179.11(17) . .
N1 Ni1 S8 87.6(5) . .
N2 Ni1 S8 83.7(5) . .
Cl1 Ni1 S8 178.35(19) . .
S1 Ni1 S8 90.53(17) . .
Cl2 Ni1 S8 89.63(17) . .
I3B I4 I5 171.2(5) . .
I3B I4 I5A 173.2(5) . .
I5 I4 I5A 14.27(12) . .
I3B I4 I3 5.8(5) . .
I5 I4 I3 175.5(4) . .
I5A I4 I3 170.0(4) . .
I3B I4 I5B 150.3(8) . .
I5 I4 I5B 21.0(6) . .
I5A I4 I5B 34.1(6) . .
I3 I4 I5B 155.6(7) . .
I4B I5B I4 27.9(6) . .
I8 I7 I6 178.6(2) . .
I8 I7 I8A 6.2(6) . .
I6 I7 I8A 172.6(5) . .
Ni1 Cl1 Ni1 91.8(2) 2_756 .
Ni1 Cl2 Ni1 90.5(2) . 2_756

loop_
_geom_bond_atom_site_label_1
_geom_bond_atom_site_label_2
_geom_bond_distance
_geom_bond_site_symmetry_2
C1 N1 1.38(3) .
C1 C2 1.40(3) .
C1 H1A 0.9500 .
C2 C3 1.29(3) .
C2 H2A 0.9500 .
C3 C4 1.39(3) .
C3 H3A 0.9500 .
C4 C5 1.45(3) .
C4 H4A 0.9500 .
C5 N1 1.30(3) .
C5 C6 1.53(3) .
C6 S1 1.78(2) .
C6 H6A 0.9900 .
C6 H6B 0.9900 .
C7 C14 1.39(3) .
C7 S2 1.733(19) .
C7 S1 1.774(17) .
C8 C9 1.41(3) .
C8 S2 1.713(19) .
C8 S7 1.764(19) .
C9 S3 1.67(2) .
C9 S6 1.73(2) .
C10 C13 1.41(3) .
C10 S3 1.72(2) .
C10 S4 1.746(19) .
C11 C12 1.44(3) .
C11 S4 1.89(2) .
C11 H11A 0.9900 .
C11 H11B 0.9900 .
C12 S5 1.76(2) .
C12 H12A 0.9900 .
C12 H12B 0.9900 .
C13 S6 1.69(2) .
C13 S5 1.73(2) .
C14 S8 1.727(17) .
C14 S7 1.730(19) .
C15 C16 1.44(3) .
C15 S8 1.86(3) .
C15 H15B 0.9900 .
C15 H15A 0.9900 .
C16 C17 1.36(3) .
C16 N2 1.39(3) .
C17 C21 1.36(4) .
C17 H17A 0.9500 .
C20 N2 1.33(3) .
C20 C22 1.37(4) .
C20 H20A 0.9500 .
C21 C22 1.49(4) .
C21 H21A 0.9500 .
C22 H22A 0.9500 .
N1 Ni1 2.070(17) .
N2 Ni1 2.098(19) .
S1 Ni1 2.369(5) .
S8 Ni1 2.402(5) .
Ni1 Cl1 2.365(5) .
Ni1 Cl2 2.391(5) .
I1 I2 2.765(5) .
I3 I4 2.955(14) .
I1B I2B 2.83(5) .
I3B I4 2.638(17) .
I4 I5 2.759(5) .
I4 I5A 2.847(6) .
I4 I5B 2.97(2) .
I4B I5B 2.96(3) .
I6 I7 2.901(2) .
I7 I8 2.858(13) .
I7 I8A 2.96(3) .
I9 I9 2.746(3) 2_756
Cl1 Ni1 2.365(5) 2_756
Cl2 Ni1 2.391(5) 2_756

loop_
_geom_torsion_atom_site_label_1
_geom_torsion_atom_site_label_2
_geom_torsion_atom_site_label_3
_geom_torsion_atom_site_label_4
_geom_torsion
_geom_torsion_site_symmetry_4
N1 C1 C2 C3 7(3) .
C1 C2 C3 C4 -6(4) .
C2 C3 C4 C5 1(4) .
C3 C4 C5 N1 3(4) .
C3 C4 C5 C6 -180(2) .
N1 C5 C6 S1 -17(3) .
C4 C5 C6 S1 166.1(17) .
S2 C8 C9 S3 -3(3) .
S7 C8 C9 S3 175.9(12) .
S2 C8 C9 S6 -178.6(12) .
S7 C8 C9 S6 0(3) .
S4 C11 C12 S5 60(3) .
S3 C10 C13 S6 -2(3) .
S4 C10 C13 S6 177.6(14) .
S3 C10 C13 S5 -173.6(16) .
S4 C10 C13 S5 6(4) .
S2 C7 C14 S8 -178.3(12) .
S1 C7 C14 S8 2(3) .
S2 C7 C14 S7 -1(2) .
S1 C7 C14 S7 179.8(11) .
S8 C15 C16 C17 156(2) .
S8 C15 C16 N2 -26(3) .
N2 C16 C17 C21 -3(4) .
C15 C16 C17 C21 175(3) .
C16 C17 C21 C22 2(4) .
N2 C20 C22 C21 2(4) .
C17 C21 C22 C20 -2(4) .
C4 C5 N1 C1 -2(3) .
C6 C5 N1 C1 -178.7(18) .
C4 C5 N1 Ni1 178.2(17) .
C6 C5 N1 Ni1 1(3) .
C2 C1 N1 C5 -3(3) .
C2 C1 N1 Ni1 176.9(16) .
C22 C20 N2 C16 -2(3) .
C22 C20 N2 Ni1 179.4(19) .
C17 C16 N2 C20 2(3) .
C15 C16 N2 C20 -175(2) .
C17 C16 N2 Ni1 -178.9(19) .
C15 C16 N2 Ni1 3(2) .
C14 C7 S1 C6 97(2) .
S2 C7 S1 C6 -82.7(13) .
C14 C7 S1 Ni1 -4.1(19) .
S2 C7 S1 Ni1 176.4(10) .
C5 C6 S1 C7 -81.9(17) .
C5 C6 S1 Ni1 20.0(16) .
C9 C8 S2 C7 176.2(19) .
S7 C8 S2 C7 -2.5(14) .
C14 C7 S2 C8 1.9(18) .
S1 C7 S2 C8 -178.5(12) .
C8 C9 S3 C10 -176.4(19) .
S6 C9 S3 C10 -0.4(15) .
C13 C10 S3 C9 1(2) .
S4 C10 S3 C9 -178.1(13) .
C13 C10 S4 C11 25(2) .
S3 C10 S4 C11 -155.8(14) .
C12 C11 S4 C10 -56(2) .
C10 C13 S5 C12 -12(3) .
S6 C13 S5 C12 176.1(15) .
C11 C12 S5 C13 -24(2) .
C10 C13 S6 C9 1(2) .
S5 C13 S6 C9 174.1(16) .
C8 C9 S6 C13 175.9(19) .
S3 C9 S6 C13 -0.2(16) .
C7 C14 S7 C8 -0.9(19) .
S8 C14 S7 C8 176.8(14) .
C9 C8 S7 C14 -176.5(18) .
S2 C8 S7 C14 2.2(15) .
C7 C14 S8 C15 98(2) .
S7 C14 S8 C15 -79.4(15) .
C7 C14 S8 Ni1 1(2) .
S7 C14 S8 Ni1 -176.4(12) .
C16 C15 S8 C14 -71.0(19) .
C16 C15 S8 Ni1 30.6(18) .
C5 N1 Ni1 N2 51(4) .
C1 N1 Ni1 N2 -129(3) .
C5 N1 Ni1 Cl1 -80.7(15) .
C1 N1 Ni1 Cl1 99.4(15) .
C5 N1 Ni1 S1 10.1(14) .
C1 N1 Ni1 S1 -169.8(15) .
C5 N1 Ni1 Cl2 -169.8(14) .
C1 N1 Ni1 Cl2 10.3(15) .
C5 N1 Ni1 S8 100.9(15) .
C1 N1 Ni1 S8 -79.0(15) .
C20 N2 Ni1 N1 -117(3) .
C16 N2 Ni1 N1 64(3) .
C20 N2 Ni1 Cl1 14.2(17) .
C16 N2 Ni1 Cl1 -164.6(13) .
C20 N2 Ni1 S1 -76.2(16) .
C16 N2 Ni1 S1 104.9(14) .
C20 N2 Ni1 Cl2 103.5(16) .
C16 N2 Ni1 Cl2 -75.3(14) .
C20 N2 Ni1 S8 -167.3(17) .
C16 N2 Ni1 S8 13.9(13) .
C7 S1 Ni1 N1 90.9(8) .
C6 S1 Ni1 N1 -15.3(8) .
C7 S1 Ni1 N2 -80.3(8) .
C6 S1 Ni1 N2 173.6(8) .
C7 S1 Ni1 Cl1 -177.2(7) .
C6 S1 Ni1 Cl1 76.6(7) .
C7 S1 Ni1 Cl2 -97(13) .
C6 S1 Ni1 Cl2 157(13) .
C7 S1 Ni1 S8 3.4(7) .
C6 S1 Ni1 S8 -102.8(7) .
C14 S8 Ni1 N1 -86.9(9) .
C15 S8 Ni1 N1 169.5(9) .
C14 S8 Ni1 N2 82.7(9) .
C15 S8 Ni1 N2 -20.8(9) .
C14 S8 Ni1 Cl1 -162(6) .
C15 S8 Ni1 Cl1 94(7) .
C14 S8 Ni1 S1 -2.7(8) .
C15 S8 Ni1 S1 -106.3(8) .
C14 S8 Ni1 Cl2 176.4(8) .
C15 S8 Ni1 Cl2 72.8(8) .
I3B I4 I5B I4B 1.0(18) .
I5 I4 I5B I4B 178(2) .
I5A I4 I5B I4B -169.0(15) .
I3 I4 I5B I4B 6.2(19) .
N1 Ni1 Cl1 Ni1 -96.6(4) 2_756
N2 Ni1 Cl1 Ni1 93.5(5) 2_756
S1 Ni1 Cl1 Ni1 179.12(17) 2_756
Cl2 Ni1 Cl1 Ni1 0.0 2_756
S8 Ni1 Cl1 Ni1 -21(6) 2_756
N1 Ni1 Cl2 Ni1 91.9(4) 2_756
N2 Ni1 Cl2 Ni1 -96.9(5) 2_756
Cl1 Ni1 Cl2 Ni1 0.0 2_756
S1 Ni1 Cl2 Ni1 -80(13) 2_756
S8 Ni1 Cl2 Ni1 179.41(17) 2_756
